data_2311806
loop_
_publ_author_name
'Bouchene, Rafika'
'Bouacida, Sofiane'
'Berrah, Fadila'
'Roisnel, Thierry'

_publ_section_title
;
 A simple hydrated salt with a complex hydrogen-bonding network:
 tetrakis(5-amino-3-carboxy-4H-1,2,4-triazol-1-ium)
 hexachloridocadmate(II) tetrahydrate.
;
_journal_coeditor_code KU3133
_journal_issue 'Pt 7'
_journal_name_full 'Acta crystallographica. Section C, Structural chemistry'
_journal_page_first 672
_journal_page_last 676
_journal_paper_doi 10.1107/S2053229614012819
_journal_volume 70
_journal_year 2014
_chemical_formula_iupac '4C3 H5 N4 O2 + , Cd Cl6 4- , 4H2 O'
_chemical_formula_moiety '4(C3 H5 N4 O2 +), Cd Cl6 4-, 4(H2 O)'
_chemical_formula_sum 'C12 H28 Cd Cl6 N16 O12'
_chemical_formula_weight 913.61
_chemical_name_systematic
;
Tetrakis(5-amino-3-carboxy-4<i>H</i>-1,2,4-triazol-1-ium)
hexachloridocadmate(II) tetrahydrate
;
_space_group_IT_number 2
_space_group_name_Hall '-P 1'
_space_group_name_H-M_alt 'P -1'
_symmetry_cell_setting triclinic
_symmetry_space_group_name_Hall '-P 1'
_symmetry_space_group_name_H-M 'P -1'
_atom_sites_solution_hydrogens geom
_atom_sites_solution_primary direct
_atom_sites_solution_secondary difmap
_cell_angle_alpha 109.352(2)
_cell_angle_beta 110.768(2)
_cell_angle_gamma 96.643(2)
_cell_formula_units_Z 1
_cell_length_a 9.4373(4)
_cell_length_b 9.5334(4)
_cell_length_c 10.4848(5)
_cell_measurement_reflns_used 6410
_cell_measurement_temperature 150(2)
_cell_measurement_theta_max 27.47
_cell_measurement_theta_min 2.39
_cell_volume 802.59(6)
_computing_cell_refinement 'APEX2 (Bruker, 2001)'
_computing_data_collection 'APEX2 (Bruker, 2001)'
_computing_data_reduction 'APEX2 (Bruker, 2001)'
_computing_molecular_graphics 'ORTEP-3 for Windows (Farrugia, 2012)'
_computing_publication_material 'WinGX (Farrugia, 2012)'
_computing_structure_refinement 'SHELXL97 (Sheldrick, 2008)'
_computing_structure_solution 'SIR2002 (Burla <i>et al.</i>, 2005)'
_diffrn_ambient_temperature 150(2)
_diffrn_detector_area_resol_mean 18.4
_diffrn_measured_fraction_theta_full 0.968
_diffrn_measured_fraction_theta_max 0.968
_diffrn_measurement_device_type 'Bruker APEXII area-detector'
_diffrn_measurement_method 'CCD rotation images, thin slices'
_diffrn_radiation_monochromator graphite
_diffrn_radiation_source 'Rotating anode'
_diffrn_radiation_type MoK\a
_diffrn_radiation_wavelength 0.71073
_diffrn_reflns_av_R_equivalents 0.0255
_diffrn_reflns_av_sigmaI/netI 0.0292
_diffrn_reflns_limit_h_max 12
_diffrn_reflns_limit_h_min -11
_diffrn_reflns_limit_k_max 12
_diffrn_reflns_limit_k_min -12
_diffrn_reflns_limit_l_max 12
_diffrn_reflns_limit_l_min -13
_diffrn_reflns_number 9881
_diffrn_reflns_reduction_process
;
;
_diffrn_reflns_theta_full 27.50
_diffrn_reflns_theta_max 27.50
_diffrn_reflns_theta_min 2.51
_exptl_absorpt_coefficient_mu 1.259
_exptl_absorpt_correction_T_max 0.871
_exptl_absorpt_correction_T_min 0.665
_exptl_absorpt_correction_type multi-scan
_exptl_absorpt_process_details '(SADABS; Sheldrick, 2001)'
_exptl_crystal_colour 'pale brown'
_exptl_crystal_density_diffrn 1.890
_exptl_crystal_density_method 'not measured'
_exptl_crystal_description block
_exptl_crystal_F_000 458
_exptl_crystal_size_max 0.52
_exptl_crystal_size_mid 0.21
_exptl_crystal_size_min 0.11
_refine_diff_density_max 0.816
_refine_diff_density_min -0.990
_refine_ls_extinction_method none
_refine_ls_goodness_of_fit_ref 1.050
_refine_ls_hydrogen_treatment mixed
_refine_ls_matrix_type full
_refine_ls_number_constraints 6
_refine_ls_number_parameters 226
_refine_ls_number_reflns 3565
_refine_ls_number_restraints 4
_refine_ls_restrained_S_all 1.050
_refine_ls_R_factor_all 0.0287
_refine_ls_R_factor_gt 0.0262
_refine_ls_shift/su_max 0.001
_refine_ls_shift/su_mean 0.000
_refine_ls_structure_factor_coef Fsqd
_refine_ls_weighting_details 'calc w = 1/[\s^2^(Fo^2^)+(0.0383P)^2^+0.4658P] where P=(Fo^2^+2Fc^2^)/3'
_refine_ls_weighting_scheme calc
_refine_ls_wR_factor_gt 0.0679
_refine_ls_wR_factor_ref 0.0694
_reflns_number_gt 3334
_reflns_number_total 3565
_reflns_threshold_expression I>2\s(I)
_cod_data_source_file ku3133sup1.cif
_cod_data_source_block I
_cod_database_code 2311806

loop_
_symmetry_equiv_pos_site_id
_symmetry_equiv_pos_as_xyz
1 x,y,z
2 -x,-y,-z

loop_
_atom_site_aniso_label
_atom_site_aniso_U_11
_atom_site_aniso_U_22
_atom_site_aniso_U_33
_atom_site_aniso_U_12
_atom_site_aniso_U_13
_atom_site_aniso_U_23
O8 0.0211(7) 0.0189(8) 0.0154(8) 0.0078(6) 0.0050(6) 0.0046(6)
O9 0.0247(8) 0.0253(8) 0.0175(8) 0.0185(6) 0.0072(6) 0.0062(7)
N1 0.0222(9) 0.0198(9) 0.0161(9) 0.0128(7) 0.0062(7) 0.0046(8)
N3 0.0189(8) 0.0146(9) 0.0168(9) 0.0108(7) 0.0081(7) 0.0053(7)
N4 0.0181(8) 0.0160(9) 0.0152(9) 0.0080(7) 0.0067(7) 0.0042(7)
N6 0.0175(8) 0.0126(8) 0.0145(8) 0.0090(6) 0.0080(7) 0.0022(7)
C2 0.0175(9) 0.0135(10) 0.0188(10) 0.0069(7) 0.0098(8) 0.0061(8)
C5 0.0151(9) 0.0136(9) 0.0149(10) 0.0051(7) 0.0068(8) 0.0044(8)
C7 0.0157(9) 0.0128(10) 0.0194(11) 0.0055(7) 0.0079(8) 0.0058(9)
O17 0.0204(7) 0.0194(8) 0.0173(7) 0.0128(6) 0.0062(6) 0.0056(6)
O18 0.0281(8) 0.0236(8) 0.0131(7) 0.0158(7) 0.0022(6) 0.0029(7)
N10 0.0233(9) 0.0260(10) 0.0140(9) 0.0157(8) 0.0049(7) 0.0045(8)
N12 0.0186(8) 0.0170(9) 0.0149(9) 0.0125(7) 0.0056(7) 0.0054(7)
N13 0.0178(8) 0.0164(9) 0.0146(8) 0.0082(7) 0.0055(7) 0.0054(7)
N15 0.0169(8) 0.0122(8) 0.0151(8) 0.0084(6) 0.0070(7) 0.0038(7)
C11 0.0152(9) 0.0141(10) 0.0177(10) 0.0072(7) 0.0072(8) 0.0060(8)
C14 0.0155(9) 0.0118(9) 0.0156(10) 0.0052(7) 0.0069(8) 0.0049(8)
C16 0.0161(9) 0.0159(10) 0.0161(10) 0.0058(8) 0.0066(8) 0.0074(8)
Cd1 0.01640(10) 0.01340(10) 0.01160(10) 0.00750(10) 0.00590(10) 0.00260(10)
Cl1 0.0194(2) 0.0209(3) 0.0135(2) 0.0112(2) 0.0079(2) 0.0054(2)
Cl2 0.0170(2) 0.0138(2) 0.0171(2) 0.0079(2) 0.0056(2) 0.0019(2)
Cl3 0.0220(2) 0.0172(2) 0.0165(2) 0.0105(2) 0.0065(2) 0.0062(2)
O1W 0.0247(8) 0.0214(8) 0.0181(8) 0.0150(7) 0.0060(7) 0.0050(7)
O2W 0.0216(8) 0.0251(9) 0.0165(8) 0.0108(6) 0.0082(6) 0.0066(7)

loop_
_atom_site_type_symbol
_atom_site_label
_atom_site_fract_x
_atom_site_fract_y
_atom_site_fract_z
_atom_site_U_iso_or_equiv
_atom_site_thermal_displace_type
_atom_site_calc_flag
_atom_site_refinement_flags
_atom_site_occupancy
O O8 0.02998(17) 0.48245(17) 0.21876(16) 0.0197(4) Uani d . 1.000
O O9 0.04705(18) 0.63653(18) 0.44236(17) 0.0226(5) Uani d . 1.000
N N1 0.5168(2) 0.4977(2) 0.7572(2) 0.0200(5) Uani d . 1.000
N N3 0.38211(19) 0.3574(2) 0.49436(19) 0.0163(5) Uani d . 1.000
N N4 0.2601(2) 0.3625(2) 0.37738(19) 0.0168(5) Uani d . 1.000
N N6 0.30201(19) 0.54971(19) 0.59112(19) 0.0149(5) Uani d . 1.000
C C2 0.4084(2) 0.4698(2) 0.6243(2) 0.0158(6) Uani d . 1.000
C C5 0.2146(2) 0.4796(2) 0.4397(2) 0.0146(5) Uani d . 1.000
C C7 0.0855(2) 0.5325(2) 0.3534(2) 0.0158(6) Uani d . 1.000
O O17 0.36683(17) 0.77460(17) 0.40758(16) 0.0193(4) Uani d . 1.000
O O18 0.34338(18) 0.98366(18) 0.57315(17) 0.0240(4) Uani d . 1.000
N N10 -0.0893(2) 0.8048(2) -0.0370(2) 0.0221(5) Uani d . 1.000
N N12 -0.0140(2) 0.9749(2) 0.21443(19) 0.0168(5) Uani d . 1.000
N N13 0.0971(2) 1.0018(2) 0.35292(19) 0.0166(5) Uani d . 1.000
N N15 0.11457(19) 0.80514(19) 0.17750(19) 0.0147(5) Uani d . 1.000
C C11 -0.0037(2) 0.8572(2) 0.1073(2) 0.0154(6) Uani d . 1.000
C C14 0.1725(2) 0.8976(2) 0.3251(2) 0.0142(5) Uani d . 1.000
C C16 0.3058(2) 0.8787(2) 0.4405(2) 0.0157(6) Uani d . 1.000
Cd Cd1 0.50000 1.00000 0.00000 0.01410(10) Uani d S 1.000
Cl Cl1 0.39747(6) 1.08296(6) 0.21183(5) 0.01750(10) Uani d . 1.000
Cl Cl2 0.22928(5) 0.80659(5) -0.18305(5) 0.01730(10) Uani d . 1.000
Cl Cl3 0.58603(6) 0.77248(6) 0.07099(6) 0.01870(10) Uani d . 1.000
O O1W 0.82954(18) 0.75504(19) 0.35604(18) 0.0223(5) Uani d D 1.000
O O2W 0.25195(18) 0.60899(19) 0.04346(18) 0.0211(5) Uani d D 1.000
H H1A 0.58030 0.44020 0.76700 0.0240 Uiso c R 1.000
H H1B 0.52390 0.57330 0.83420 0.0240 Uiso c R 1.000
H H3 0.43530 0.29020 0.48540 0.0190 Uiso c R 1.000
H H6 0.29100 0.62890 0.65260 0.0180 Uiso c R 1.000
H H9 -0.02400 0.66430 0.39310 0.0340 Uiso c R 1.000
H H10A -0.16120 0.84710 -0.07140 0.0270 Uiso c R 1.000
H H10B -0.07330 0.72810 -0.09700 0.0270 Uiso c R 1.000
H H12 -0.08190 1.02720 0.19840 0.0200 Uiso c R 1.000
H H15 0.14690 0.72890 0.13710 0.0180 Uiso c R 1.000
H H18 0.41730 0.97020 0.63430 0.0360 Uiso c R 1.000
H H1WA 0.769(3) 0.757(3) 0.279(2) 0.0270 Uiso d D 1.000
H H1WB 0.848(3) 0.834(2) 0.429(2) 0.0270 Uiso d D 1.000
H H2WB 0.329(2) 0.656(3) 0.040(3) 0.0250 Uiso d D 1.000
H H2WA 0.183(3) 0.567(3) -0.044(2) 0.0250 Uiso d D 1.000

loop_
_atom_type_symbol
_atom_type_description
_atom_type_scat_dispersion_real
_atom_type_scat_dispersion_imag
_atom_type_scat_source
C C 0.0033 0.0016 ' International Tables Vol C Tables 4.2.6.8 and 6.1.1.4'
H H 0.0000 0.0000 ' International Tables Vol C Tables 4.2.6.8 and 6.1.1.4'
Cd Cd -0.8075 1.2024 ' International Tables Vol C Tables 4.2.6.8 and 6.1.1.4'
Cl Cl 0.1484 0.1585 ' International Tables Vol C Tables 4.2.6.8 and 6.1.1.4'
N N 0.0061 0.0033 ' International Tables Vol C Tables 4.2.6.8 and 6.1.1.4'
O O 0.0106 0.0060 ' International Tables Vol C Tables 4.2.6.8 and 6.1.1.4'

loop_
_geom_angle_atom_site_label_1
_geom_angle_atom_site_label_2
_geom_angle_atom_site_label_3
_geom_angle_site_symmetry_1
_geom_angle_site_symmetry_3
_geom_angle
_geom_angle_publ_flag
Cl1 Cd1 Cl2 2_675 . 89.93(2) .
Cl2 Cd1 Cl2 . 2_675 180.00 .
Cl2 Cd1 Cl3 . 2_675 92.78(2) .
Cl1 Cd1 Cl3 2_675 . 88.79(2) .
Cl2 Cd1 Cl3 2_675 . 92.78(2) .
Cl3 Cd1 Cl3 . 2_675 180.00 .
Cl1 Cd1 Cl2 2_675 2_675 90.07(2) .
Cl1 Cd1 Cl3 2_675 2_675 91.21(2) .
Cl2 Cd1 Cl3 2_675 2_675 87.22(2) .
Cl1 Cd1 Cl2 . . 90.07(2) yes
Cl1 Cd1 Cl3 . . 91.21(2) yes
Cl1 Cd1 Cl1 . 2_675 180.00 .
Cl1 Cd1 Cl2 . 2_675 89.93(2) .
Cl1 Cd1 Cl3 . 2_675 88.79(2) .
Cl2 Cd1 Cl3 . . 87.22(2) yes
C7 O9 H9 . . 109.00 no
C16 O18 H18 . . 109.00 no
H1WA O1W H1WB . . 112(2) no
H2WB O2W H2WA . . 106(3) no
N4 N3 C2 . . 111.88(18) yes
N3 N4 C5 . . 103.69(16) yes
C2 N6 C5 . . 106.42(17) yes
C2 N1 H1B . . 120.00 no
C2 N1 H1A . . 120.00 no
H1A N1 H1B . . 120.00 no
C2 N3 H3 . . 124.00 no
N4 N3 H3 . . 124.00 no
C5 N6 H6 . . 127.00 no
C2 N6 H6 . . 127.00 no
N13 N12 C11 . . 111.70(18) yes
N12 N13 C14 . . 103.32(17) yes
C11 N15 C14 . . 106.23(17) yes
H10A N10 H10B . . 120.00 no
C11 N10 H10B . . 120.00 no
C11 N10 H10A . . 120.00 no
N13 N12 H12 . . 124.00 no
C11 N12 H12 . . 124.00 no
C11 N15 H15 . . 127.00 no
C14 N15 H15 . . 127.00 no
N1 C2 N3 . . 127.3(2) .
N1 C2 N6 . . 126.93(19) .
N3 C2 N6 . . 105.78(17) .
N6 C5 C7 . . 124.95(18) .
N4 C5 C7 . . 122.80(17) .
N4 C5 N6 . . 112.23(18) .
O9 C7 C5 . . 110.75(16) .
O8 C7 C5 . . 121.89(19) .
O8 C7 O9 . . 127.4(2) .
N12 C11 N15 . . 105.95(16) .
N10 C11 N15 . . 126.93(19) .
N10 C11 N12 . . 127.1(2) .
N15 C14 C16 . . 122.97(18) .
N13 C14 C16 . . 124.24(17) .
N13 C14 N15 . . 112.78(18) .
O17 C16 O18 . . 127.29(19) .
O17 C16 C14 . . 120.89(17) .
O18 C16 C14 . . 111.82(18) .

loop_
_geom_bond_atom_site_label_1
_geom_bond_atom_site_label_2
_geom_bond_site_symmetry_2
_geom_bond_distance
_geom_bond_publ_flag
Cd1 Cl1 2_675 2.6517(5) .
Cd1 Cl2 2_675 2.5881(5) .
Cd1 Cl3 2_675 2.6395(6) .
Cd1 Cl1 . 2.6517(5) yes
Cd1 Cl2 . 2.5881(5) yes
Cd1 Cl3 . 2.6395(6) yes
O8 C7 . 1.211(2) yes
O9 C7 . 1.302(3) yes
O9 H9 . 0.8200 no
O17 C16 . 1.217(3) yes
O18 C16 . 1.307(2) yes
O18 H18 . 0.8200 no
O1W H1WB . 0.82(2) no
O1W H1WA . 0.82(2) no
O2W H2WB . 0.83(3) no
O2W H2WA . 0.835(19) no
N1 C2 . 1.319(3) yes
N3 N4 . 1.372(3) yes
N3 C2 . 1.341(3) yes
N4 C5 . 1.298(3) yes
N6 C5 . 1.374(2) yes
N6 C2 . 1.347(3) yes
N1 H1B . 0.8600 no
N1 H1A . 0.8600 no
N3 H3 . 0.8600 no
N6 H6 . 0.8600 no
N10 C11 . 1.315(3) yes
N12 N13 . 1.373(3) yes
N12 C11 . 1.341(3) yes
N13 C14 . 1.303(3) yes
N15 C14 . 1.362(2) yes
N15 C11 . 1.350(3) yes
N10 H10A . 0.8600 no
N10 H10B . 0.8600 no
N12 H12 . 0.8600 no
N15 H15 . 0.8600 no
C5 C7 . 1.490(3) no
C14 C16 . 1.482(3) no

loop_
_geom_hbond_atom_site_label_D
_geom_hbond_atom_site_label_H
_geom_hbond_atom_site_label_A
_geom_hbond_site_symmetry_A
_geom_hbond_distance_DH
_geom_hbond_distance_HA
_geom_hbond_distance_DA
_geom_hbond_angle_DHA
_geom_hbond_publ_flag
O9 H9 O1W 1_455 0.82 1.71 2.491(3) 158 yes
O18 H18 Cl1 2_676 0.82 2.16 2.977(2) 176 yes
O1W H1WA Cl3 . 0.82(2) 2.32(2) 3.128(2) 175(3) yes
O1W H1WB N13 2_676 0.82(2) 2.13(2) 2.934(2) 164(2) yes
O2W H2WA O8 2_565 0.83(2) 2.05(2) 2.844(2) 158(3) yes
O2W H2WB Cl3 . 0.83(3) 2.41(2) 3.221(2) 167(3) yes
N1 H1A O2W 2_666 0.86 2.29 2.976(3) 137 yes
N1 H1A O17 2_666 0.86 2.49 3.156(3) 135 yes
N1 H1B Cl3 1_556 0.86 2.39 3.237(2) 170 yes
N3 H3 Cl1 1_545 0.86 2.76 3.301(2) 122 yes
N3 H3 O17 2_666 0.86 2.09 2.842(3) 146 yes
N6 H6 Cl2 1_556 0.86 2.28 3.126(2) 170 yes
N10 H10A Cl1 2_575 0.86 2.50 3.347(2) 168 yes
N10 H10B O8 2_565 0.86 2.17 3.016(3) 170 yes
N10 H10B N4 2_565 0.86 2.60 3.071(2) 115 yes
N12 H12 Cl2 2_575 0.86 2.23 3.088(2) 171 yes
N15 H15 O2W . 0.86 1.86 2.695(3) 163 yes

loop_
_geom_torsion_atom_site_label_1
_geom_torsion_atom_site_label_2
_geom_torsion_atom_site_label_3
_geom_torsion_atom_site_label_4
_geom_torsion
_geom_torsion_publ_flag
C2 N3 N4 C5 0.1(2) no
N4 N3 C2 N1 -179.7(2) no
N4 N3 C2 N6 -0.2(2) no
N3 N4 C5 N6 0.1(2) no
N3 N4 C5 C7 178.15(19) no
C5 N6 C2 N1 179.7(2) no
C5 N6 C2 N3 0.3(2) no
C2 N6 C5 N4 -0.2(3) no
C2 N6 C5 C7 -178.24(19) no
N13 N12 C11 N15 0.9(2) no
C11 N12 N13 C14 -0.1(3) no
N13 N12 C11 N10 -178.0(2) no
N12 N13 C14 N15 -0.8(2) no
N12 N13 C14 C16 -180.0(2) no
C14 N15 C11 N10 177.6(2) no
C14 N15 C11 N12 -1.3(2) no
C11 N15 C14 N13 1.3(3) no
C11 N15 C14 C16 -179.45(19) no
N4 C5 C7 O8 -10.2(3) no
N6 C5 C7 O9 -11.5(3) no
N4 C5 C7 O9 170.7(2) no
N6 C5 C7 O8 167.7(2) no
N13 C14 C16 O17 176.8(2) no
N13 C14 C16 O18 -2.9(3) no
N15 C14 C16 O17 -2.3(3) no
N15 C14 C16 O18 178.01(19) no
